data_7042428
loop_
_publ_author_name
'Shi, Zhenzhen'
'Qin, Ling'
'Zheng, Hegen'

_publ_section_title
;
 A second-order nonlinear optical material with a 5-fold interpenetrating
 diamondoid framework based on two achiral precursors: spontaneous
 resolution to absolute chiral induction.
;
_journal_issue 14
_journal_name_full 'Dalton transactions (Cambridge, England : 2003)'
_journal_page_first 4589
_journal_page_last 4594
_journal_paper_doi 10.1039/c7dt00614d
_journal_volume 46
_journal_year 2017
_chemical_formula_moiety 'C96 H78 N22 O10 Zn2'
_chemical_formula_sum 'C96 H78 N22 O10 Zn2'
_chemical_formula_weight 1830.54
_space_group_crystal_system orthorhombic
_space_group_IT_number 19
_space_group_name_Hall 'P 2ac 2ab'
_space_group_name_H-M_alt 'P 21 21 21'
_symmetry_space_group_name_Hall 'P 2ac 2ab'
_symmetry_space_group_name_H-M 'P 21 21 21'
_atom_sites_solution_hydrogens geom
_audit_creation_method SHELXL-2016/4
_audit_update_record
;
2016-11-30 deposited with the CCDC.
2017-03-10 downloaded from the CCDC.
;
_cell_angle_alpha 90
_cell_angle_beta 90
_cell_angle_gamma 90
_cell_formula_units_Z 2
_cell_length_a 9.3086(4)
_cell_length_b 21.1829(8)
_cell_length_c 21.4560(9)
_cell_measurement_reflns_used 9987
_cell_measurement_temperature 296(2)
_cell_measurement_theta_max 27.265
_cell_measurement_theta_min 2.835
_cell_volume 4230.8(3)
_computing_cell_refinement 'Bruker SMART'
_computing_data_collection 'Bruker SMART'
_computing_data_reduction 'Bruker SAINT'
_computing_molecular_graphics 'Bruker SHELXTL'
_computing_publication_material 'Bruker SHELXTL'
_computing_structure_refinement 'SHELXL-2016/4 (Sheldrick, 2016)'
_computing_structure_solution 'Bruker SHELXTL'
_diffrn_ambient_temperature 296(2)
_diffrn_measured_fraction_theta_full 0.999
_diffrn_measured_fraction_theta_max 0.999
_diffrn_measurement_device_type 'Bruker D8 Venture'
_diffrn_measurement_method 'phi and omega scans'
_diffrn_radiation_type MoK\a
_diffrn_radiation_wavelength 0.71073
_diffrn_reflns_av_R_equivalents 0.0595
_diffrn_reflns_av_unetI/netI 0.0572
_diffrn_reflns_Laue_measured_fraction_full 0.999
_diffrn_reflns_Laue_measured_fraction_max 0.999
_diffrn_reflns_limit_h_max 11
_diffrn_reflns_limit_h_min -11
_diffrn_reflns_limit_k_max 26
_diffrn_reflns_limit_k_min 0
_diffrn_reflns_limit_l_max 26
_diffrn_reflns_limit_l_min 0
_diffrn_reflns_number 8653
_diffrn_reflns_point_group_measured_fraction_full 1.000
_diffrn_reflns_point_group_measured_fraction_max 1.000
_diffrn_reflns_theta_full 25.242
_diffrn_reflns_theta_max 26.371
_diffrn_reflns_theta_min 2.128
_exptl_absorpt_coefficient_mu 0.644
_exptl_absorpt_correction_type multi-scan
_exptl_absorpt_process_details sadabs
_exptl_crystal_colour colorless
_exptl_crystal_density_diffrn 1.437
_exptl_crystal_description rod
_exptl_crystal_F_000 1896
_exptl_crystal_size_max 0.260
_exptl_crystal_size_mid 0.080
_exptl_crystal_size_min 0.060
_exptl_transmission_factor_max 0.962
_exptl_transmission_factor_min 0.940
_refine_diff_density_max 0.716
_refine_diff_density_min -0.430
_refine_diff_density_rms 0.069
_refine_ls_abs_structure_details
; 
 Refined as an inversion twin. 
;
_refine_ls_abs_structure_Flack 0.036(16)
_refine_ls_extinction_method none
_refine_ls_goodness_of_fit_ref 1.050
_refine_ls_hydrogen_treatment constr
_refine_ls_matrix_type full
_refine_ls_number_parameters 590
_refine_ls_number_reflns 8653
_refine_ls_number_restraints 0
_refine_ls_restrained_S_all 1.050
_refine_ls_R_factor_all 0.0609
_refine_ls_R_factor_gt 0.0482
_refine_ls_shift/su_max 0.044
_refine_ls_shift/su_mean 0.008
_refine_ls_structure_factor_coef Fsqd
_refine_ls_weighting_details 'w=1/[\s^2^(Fo^2^)+(0.0533P)^2^+2.2008P] where P=(Fo^2^+2Fc^2^)/3'
_refine_ls_weighting_scheme calc
_refine_ls_wR_factor_gt 0.1056
_refine_ls_wR_factor_ref 0.1101
_reflns_Friedel_coverage 0.792
_reflns_Friedel_fraction_full 1.000
_reflns_Friedel_fraction_max 1.000
_reflns_number_gt 7425
_reflns_number_total 8653
_reflns_threshold_expression 'I > 2\s(I)'
_cod_data_source_file c7dt00614d2.cif
_cod_data_source_block 1
_cod_depositor_comments 'Adding full bibliography for 7042428--7042429.cif.'
_cod_database_code 7042428
_shelx_shelxl_version_number 2016/4
_shelx_space_group_comment
; 
The symmetry employed for this shelxl refinement is uniquely defined 
by the following loop, which should always be used as a source of 
symmetry information in preference to the above space-group names. 
They are only intended as comments. 
;
_shelx_estimated_absorpt_t_min 0.850
_shelx_estimated_absorpt_t_max 0.962

loop_
_space_group_symop_operation_xyz
'x, y, z'
'-x+1/2, -y, z+1/2'
'-x, y+1/2, -z+1/2'
'x+1/2, -y+1/2, -z'

loop_
_atom_site_label
_atom_site_type_symbol
_atom_site_fract_x
_atom_site_fract_y
_atom_site_fract_z
_atom_site_U_iso_or_equiv
_atom_site_adp_type
_atom_site_occupancy
_atom_site_site_symmetry_order
_atom_site_calc_flag
_atom_site_refinement_flags_posn
_atom_site_refinement_flags_adp
ZN1 Zn 0.92275(5) 0.50286(2) 0.14663(2) 0.01744(13) Uani 1 1 d . .
C1 C 0.6366(5) 0.5486(2) 0.1022(2) 0.0171(10) Uani 1 1 d . .
H1 H 0.606563 0.559736 0.142056 0.021 Uiso 1 1 calc R U
C2 C 0.7559(5) 0.5141(2) 0.0258(2) 0.0204(10) Uani 1 1 d . .
H2 H 0.829616 0.495344 0.003143 0.024 Uiso 1 1 calc R U
C3 C -0.2491(5) 0.5626(2) -0.2509(2) 0.0210(10) Uani 1 1 d . .
H3 H -0.184079 0.529687 -0.245854 0.025 Uiso 1 1 calc R U
C4 C -0.4177(6) 0.6211(2) -0.2819(2) 0.0217(10) Uani 1 1 d . .
H4 H -0.495284 0.635573 -0.305239 0.026 Uiso 1 1 calc R U
C5 C -0.4394(6) 0.7139(3) 0.2274(2) 0.0365(13) Uani 1 1 d . .
H5 H -0.467695 0.674240 0.213481 0.044 Uiso 1 1 calc R U
C6 C -0.4214(8) 0.7968(4) 0.2755(3) 0.061(2) Uani 1 1 d . .
H6 H -0.439192 0.828384 0.304591 0.073 Uiso 1 1 calc R U
C7 C 0.4293(5) 0.58965(19) 0.0412(2) 0.0176(9) Uani 1 1 d . .
C8 C 0.4025(5) 0.6181(2) -0.0160(2) 0.0189(10) Uani 1 1 d . .
H8 H 0.471545 0.617040 -0.047318 0.023 Uiso 1 1 calc R U
C9 C 0.2728(5) 0.6478(2) -0.0260(2) 0.0201(10) Uani 1 1 d . .
H9 H 0.255178 0.667353 -0.064109 0.024 Uiso 1 1 calc R U
C10 C 0.1677(5) 0.6490(2) 0.0204(2) 0.0168(10) Uani 1 1 d . .
C11 C 0.1976(5) 0.6217(2) 0.0774(2) 0.0188(10) Uani 1 1 d . .
H11 H 0.129434 0.623231 0.109088 0.023 Uiso 1 1 calc R U
C12 C 0.3272(5) 0.5922(2) 0.0879(2) 0.0179(10) Uani 1 1 d . .
H12 H 0.346085 0.573918 0.126508 0.022 Uiso 1 1 calc R U
C13 C -0.1709(5) 0.6308(2) -0.1622(2) 0.0193(10) Uani 1 1 d . .
C14 C -0.1709(5) 0.6930(2) -0.1417(2) 0.0175(9) Uani 1 1 d . .
H14 H -0.216018 0.724248 -0.164939 0.021 Uiso 1 1 calc R U
C15 C -0.1035(5) 0.7076(2) -0.0868(2) 0.0177(10) Uani 1 1 d . .
H15 H -0.106025 0.748828 -0.071855 0.021 Uiso 1 1 calc R U
C16 C -0.0310(5) 0.6610(2) -0.0532(2) 0.0183(10) Uani 1 1 d . .
C17 C -0.0268(5) 0.5998(2) -0.0759(2) 0.0215(10) Uani 1 1 d . .
H17 H 0.024535 0.568954 -0.054620 0.026 Uiso 1 1 calc R U
C18 C -0.0983(5) 0.5846(2) -0.1297(2) 0.0224(11) Uani 1 1 d . .
H18 H -0.097812 0.543284 -0.144269 0.027 Uiso 1 1 calc R U
C19 C -0.2417(5) 0.7322(2) 0.1508(2) 0.0223(10) Uani 1 1 d . .
C20 C -0.0993(5) 0.7504(2) 0.1519(2) 0.0218(10) Uani 1 1 d . .
H20 H -0.063191 0.773702 0.185102 0.026 Uiso 1 1 calc R U
C21 C -0.0116(5) 0.7334(2) 0.1029(2) 0.0232(11) Uani 1 1 d . .
H21 H 0.083215 0.747253 0.102548 0.028 Uiso 1 1 calc R U
C22 C -0.0611(5) 0.69623(19) 0.0539(2) 0.0164(9) Uani 1 1 d . .
C23 C -0.2067(5) 0.6801(2) 0.0534(2) 0.0195(10) Uani 1 1 d . .
H23 H -0.243748 0.656623 0.020416 0.023 Uiso 1 1 calc R U
C24 C -0.2959(5) 0.6987(2) 0.1014(2) 0.0192(10) Uani 1 1 d . .
H24 H -0.392968 0.688393 0.100321 0.023 Uiso 1 1 calc R U
C25 C 1.1353(5) 0.4543(2) 0.0609(2) 0.0216(10) Uani 1 1 d . .
C26 C 2.0983(6) 0.0994(2) 0.2699(2) 0.0211(11) Uani 1 1 d . .
C27 C 1.2837(5) 0.4245(2) 0.0558(2) 0.0215(10) Uani 1 1 d . .
C28 C 1.3790(5) 0.4275(2) 0.1051(2) 0.0246(11) Uani 1 1 d . .
H28 H 1.351328 0.447106 0.141998 0.029 Uiso 1 1 calc R U
C29 C 1.5165(5) 0.4014(2) 0.1001(2) 0.0248(11) Uani 1 1 d . .
H29 H 1.579228 0.403219 0.133823 0.030 Uiso 1 1 calc R U
C30 C 1.5595(5) 0.3727(2) 0.0448(2) 0.0220(10) Uani 1 1 d . .
C31 C 1.4652(6) 0.3721(3) -0.0052(3) 0.0318(13) Uani 1 1 d . .
H31 H 1.493463 0.354421 -0.042946 0.038 Uiso 1 1 calc R U
C32 C 1.3279(6) 0.3980(3) 0.0008(3) 0.0320(13) Uani 1 1 d . .
H32 H 1.265509 0.397109 -0.033034 0.038 Uiso 1 1 calc R U
C33 C 2.0445(5) 0.1476(2) 0.2241(2) 0.0212(11) Uani 1 1 d . .
C34 C 2.1403(6) 0.1799(2) 0.1857(2) 0.0260(11) Uani 1 1 d . .
H34 H 2.238256 0.172102 0.189331 0.031 Uiso 1 1 calc R U
C35 C 2.0924(5) 0.2232(2) 0.1424(2) 0.0246(10) Uani 1 1 d . .
H35 H 2.158680 0.244567 0.117770 0.030 Uiso 1 1 calc R U
C36 C 1.9457(5) 0.2355(2) 0.1350(2) 0.0206(10) Uani 1 1 d . .
C37 C 1.8510(6) 0.2044(2) 0.1747(2) 0.0283(12) Uani 1 1 d . .
H37 H 1.753038 0.212300 0.171304 0.034 Uiso 1 1 calc R U
C38 C 1.8990(6) 0.1618(2) 0.2191(2) 0.0249(11) Uani 1 1 d . .
H38 H 1.833518 0.142570 0.245822 0.030 Uiso 1 1 calc R U
C39 C 1.8936(5) 0.2783(2) 0.0848(2) 0.0220(11) Uani 1 1 d . .
C40 C 1.9744(5) 0.2872(2) 0.0307(2) 0.0256(11) Uani 1 1 d . .
H40 H 2.064993 0.269013 0.027537 0.031 Uiso 1 1 calc R U
C41 C 1.9212(6) 0.3230(2) -0.0184(2) 0.0304(12) Uani 1 1 d . .
H41 H 1.975440 0.327929 -0.054464 0.037 Uiso 1 1 calc R U
C42 C 1.7878(6) 0.3512(2) -0.0138(2) 0.0269(12) Uani 1 1 d . .
H42 H 1.753239 0.375633 -0.046553 0.032 Uiso 1 1 calc R U
C43 C 1.7056(6) 0.3434(2) 0.0393(2) 0.0227(11) Uani 1 1 d . .
C44 C 1.7602(5) 0.3076(2) 0.0881(2) 0.0214(11) Uani 1 1 d . .
H44 H 1.705657 0.302979 0.124163 0.026 Uiso 1 1 calc R U
C45 C 0.3960(8) 0.5338(4) 0.2902(6) 0.085(3) Uani 1 1 d . .
C46 C 0.4772(9) 0.5797(3) 0.3338(4) 0.066(2) Uani 1 1 d . .
H46A H 0.434532 0.620844 0.331165 0.099 Uiso 1 1 calc R U
H46B H 0.576138 0.582048 0.321310 0.099 Uiso 1 1 calc R U
H46C H 0.471471 0.564632 0.375906 0.099 Uiso 1 1 calc R U
C47 C 0.2332(11) 0.5143(5) 0.3730(3) 0.096(3) Uani 1 1 d . .
H47A H 0.303930 0.535524 0.397882 0.144 Uiso 1 1 calc R U
H47B H 0.212070 0.473882 0.391058 0.144 Uiso 1 1 calc R U
H47C H 0.147123 0.539221 0.371480 0.144 Uiso 1 1 calc R U
C48 C 0.2083(10) 0.4635(4) 0.2692(4) 0.087(3) Uani 1 1 d . .
H48A H 0.244580 0.467480 0.227491 0.131 Uiso 1 1 calc R U
H48B H 0.108340 0.474640 0.269856 0.131 Uiso 1 1 calc R U
H48C H 0.219552 0.420697 0.283053 0.131 Uiso 1 1 calc R U
N1 N 0.7606(4) 0.52110(16) 0.08810(18) 0.0173(8) Uani 1 1 d . .
N2 N 0.5625(4) 0.55773(16) 0.04996(17) 0.0169(8) Uani 1 1 d . .
N3 N 0.6379(4) 0.53596(19) -0.00026(18) 0.0224(9) Uani 1 1 d . .
N4 N -0.3521(4) 0.56457(18) -0.29324(18) 0.0193(9) Uani 1 1 d . .
N5 N -0.2522(4) 0.61464(17) -0.21677(17) 0.0177(8) Uani 1 1 d . .
N6 N -0.3626(5) 0.65332(19) -0.23577(19) 0.0247(9) Uani 1 1 d . .
N7 N -0.4978(6) 0.7432(3) 0.2750(2) 0.0518(15) Uani 1 1 d . .
N8 N -0.3336(5) 0.7481(2) 0.20124(19) 0.0285(10) Uani 1 1 d . .
N9 N -0.3190(6) 0.8030(3) 0.2325(3) 0.0512(15) Uani 1 1 d . .
N10 N 0.0318(4) 0.67610(19) 0.00628(18) 0.0198(9) Uani 1 1 d . .
N11 N 0.2880(8) 0.5056(4) 0.3105(3) 0.0777(19) Uani 1 1 d . .
O1 O 1.0928(4) 0.46123(17) 0.11715(16) 0.0304(8) Uani 1 1 d . .
O2 O 1.0709(4) 0.47045(17) 0.01435(16) 0.0325(8) Uani 1 1 d . .
O3 O 2.0035(4) 0.07453(16) 0.30556(16) 0.0278(8) Uani 1 1 d . .
O4 O 2.2276(4) 0.08516(16) 0.27102(17) 0.0304(9) Uani 1 1 d . .
O5 O 0.4439(6) 0.5256(3) 0.2334(2) 0.0767(18) Uani 1 1 d . .

loop_
_atom_site_aniso_label
_atom_site_aniso_U_11
_atom_site_aniso_U_22
_atom_site_aniso_U_33
_atom_site_aniso_U_23
_atom_site_aniso_U_13
_atom_site_aniso_U_12
ZN1 0.0141(2) 0.0210(2) 0.0172(2) 0.0012(3) -0.0005(2) 0.0019(2)
C1 0.015(2) 0.017(2) 0.019(2) -0.0006(19) -0.0030(19) -0.0003(19)
C2 0.017(2) 0.021(3) 0.023(2) 0.0008(19) 0.0023(19) 0.0055(19)
C3 0.019(3) 0.021(2) 0.023(2) -0.001(2) 0.001(2) 0.003(2)
C4 0.023(2) 0.022(2) 0.021(2) 0.0035(19) -0.005(2) 0.008(2)
C5 0.029(3) 0.055(4) 0.026(3) 0.002(3) 0.001(3) 0.006(3)
C6 0.057(4) 0.078(5) 0.047(4) -0.040(4) 0.005(4) 0.019(5)
C7 0.014(2) 0.016(2) 0.023(2) -0.0038(18) -0.008(2) 0.000(2)
C8 0.014(2) 0.021(2) 0.022(2) 0.0026(19) 0.002(2) 0.000(2)
C9 0.017(2) 0.025(2) 0.018(2) 0.005(2) -0.005(2) 0.002(2)
C10 0.012(2) 0.018(2) 0.021(2) -0.002(2) -0.003(2) 0.0004(18)
C11 0.015(2) 0.016(2) 0.025(2) -0.002(2) 0.003(2) -0.0036(19)
C12 0.020(3) 0.018(2) 0.016(2) 0.003(2) -0.002(2) 0.002(2)
C13 0.013(2) 0.026(2) 0.018(2) -0.001(2) 0.0017(18) 0.002(2)
C14 0.014(2) 0.019(2) 0.020(2) 0.004(2) 0.002(2) 0.0053(17)
C15 0.012(2) 0.020(2) 0.021(2) -0.0051(19) 0.0034(19) -0.0003(18)
C16 0.012(2) 0.025(2) 0.018(2) -0.001(2) 0.0026(19) -0.0018(19)
C17 0.018(2) 0.022(2) 0.024(3) 0.000(2) -0.004(2) 0.006(2)
C18 0.019(3) 0.018(2) 0.030(3) -0.0036(19) -0.003(2) 0.005(2)
C19 0.022(2) 0.023(2) 0.022(2) 0.001(2) 0.000(2) 0.007(2)
C20 0.022(3) 0.021(2) 0.023(2) -0.003(2) -0.007(2) 0.0003(19)
C21 0.016(2) 0.023(2) 0.031(3) -0.001(2) -0.008(2) -0.002(2)
C22 0.014(2) 0.0149(19) 0.020(2) 0.0023(19) -0.001(2) 0.0028(19)
C23 0.021(3) 0.015(2) 0.023(3) -0.001(2) -0.006(2) -0.0002(19)
C24 0.012(2) 0.020(2) 0.025(3) 0.003(2) 0.000(2) 0.001(2)
C25 0.016(2) 0.017(2) 0.032(3) -0.002(2) 0.001(2) 0.0020(19)
C26 0.026(3) 0.018(2) 0.019(2) -0.008(2) 0.000(2) 0.002(2)
C27 0.022(3) 0.019(2) 0.023(2) 0.001(2) 0.003(2) 0.002(2)
C28 0.027(3) 0.019(2) 0.027(3) 0.000(2) 0.006(2) 0.003(2)
C29 0.024(3) 0.023(2) 0.027(3) 0.007(2) -0.002(2) 0.000(2)
C30 0.021(3) 0.018(2) 0.027(2) 0.002(2) -0.001(2) 0.004(2)
C31 0.028(3) 0.038(3) 0.030(3) -0.007(3) 0.003(2) 0.013(2)
C32 0.026(3) 0.036(3) 0.034(3) -0.003(3) -0.009(3) 0.008(2)
C33 0.023(3) 0.022(2) 0.018(2) -0.007(2) -0.001(2) 0.004(2)
C34 0.019(3) 0.035(3) 0.024(3) 0.000(2) -0.003(2) 0.004(2)
C35 0.026(3) 0.029(2) 0.020(2) 0.001(2) 0.002(2) 0.002(2)
C36 0.021(3) 0.018(2) 0.023(3) -0.0038(19) 0.003(2) 0.0047(19)
C37 0.022(3) 0.026(3) 0.036(3) 0.002(2) 0.001(2) 0.002(2)
C38 0.024(3) 0.026(2) 0.025(3) 0.000(2) 0.001(2) 0.002(2)
C39 0.026(3) 0.015(2) 0.025(2) -0.003(2) -0.006(2) 0.000(2)
C40 0.016(2) 0.032(3) 0.028(3) 0.002(2) 0.005(2) 0.004(2)
C41 0.032(3) 0.032(3) 0.027(3) 0.007(2) 0.010(3) 0.006(3)
C42 0.027(3) 0.024(2) 0.030(3) 0.007(2) -0.001(2) 0.005(2)
C43 0.027(3) 0.017(2) 0.024(3) -0.004(2) -0.002(2) -0.001(2)
C44 0.023(3) 0.022(2) 0.019(2) -0.001(2) 0.002(2) -0.001(2)
C45 0.030(4) 0.066(5) 0.158(10) 0.031(6) -0.005(5) 0.013(4)
C46 0.065(5) 0.049(4) 0.083(6) -0.024(4) -0.026(4) 0.003(4)
C47 0.115(8) 0.127(9) 0.046(4) 0.007(5) 0.024(5) -0.014(7)
C48 0.069(6) 0.107(7) 0.086(6) -0.038(6) -0.027(5) -0.019(5)
N1 0.0137(19) 0.0170(18) 0.021(2) 0.0020(15) -0.0010(16) 0.0019(15)
N2 0.0126(19) 0.0182(18) 0.0198(19) 0.0003(16) -0.0026(17) 0.0036(16)
N3 0.018(2) 0.028(2) 0.021(2) -0.0035(18) -0.0012(17) 0.0045(18)
N4 0.019(2) 0.0198(19) 0.019(2) 0.0004(17) 0.0011(17) 0.0016(17)
N5 0.014(2) 0.022(2) 0.0172(19) -0.0031(16) -0.0006(16) 0.0053(16)
N6 0.024(2) 0.023(2) 0.027(2) -0.0008(19) -0.0046(19) 0.0066(18)
N7 0.034(3) 0.083(4) 0.038(3) -0.016(3) 0.000(3) 0.013(3)
N8 0.023(2) 0.036(2) 0.027(2) -0.005(2) 0.001(2) 0.003(2)
N9 0.038(3) 0.057(3) 0.059(4) -0.035(3) 0.009(3) 0.005(3)
N10 0.0091(19) 0.028(2) 0.022(2) -0.0009(18) -0.0025(16) 0.0040(16)
N11 0.085(5) 0.080(5) 0.069(4) 0.002(4) 0.006(4) 0.019(5)
O1 0.0189(19) 0.044(2) 0.0288(19) 0.0008(17) 0.0058(16) 0.0111(17)
O2 0.0224(19) 0.045(2) 0.0299(19) 0.0036(17) 0.0014(17) 0.0106(18)
O3 0.031(2) 0.0275(18) 0.0250(18) 0.0057(15) 0.0047(16) 0.0093(16)
O4 0.025(2) 0.032(2) 0.034(2) 0.0092(17) -0.0040(17) 0.0003(17)
O5 0.053(3) 0.136(5) 0.041(3) -0.016(3) 0.011(2) 0.004(3)

loop_
_atom_type_symbol
_atom_type_description
_atom_type_scat_dispersion_real
_atom_type_scat_dispersion_imag
_atom_type_scat_source
C C 0.0033 0.0016 'International Tables Vol C Tables 4.2.6.8 and 6.1.1.4'
H H 0.0000 0.0000 'International Tables Vol C Tables 4.2.6.8 and 6.1.1.4'
N N 0.0061 0.0033 'International Tables Vol C Tables 4.2.6.8 and 6.1.1.4'
O O 0.0106 0.0060 'International Tables Vol C Tables 4.2.6.8 and 6.1.1.4'
Zn Zn 0.2839 1.4301 'International Tables Vol C Tables 4.2.6.8 and 6.1.1.4'

loop_
_geom_angle_atom_site_label_1
_geom_angle_atom_site_label_2
_geom_angle_atom_site_label_3
_geom_angle
_geom_angle_site_symmetry_1
_geom_angle_site_symmetry_3
O1 ZN1 O3 103.89(16) . 3_855
O1 ZN1 N1 120.26(15) . .
O3 ZN1 N1 116.34(15) 3_855 .
O1 ZN1 N4 98.80(15) . 2_565
O3 ZN1 N4 109.00(15) 3_855 2_565
N1 ZN1 N4 106.86(15) . 2_565
N1 C1 N2 108.8(4) . .
N1 C1 H1 125.6 . .
N2 C1 H1 125.6 . .
N3 C2 N1 114.2(4) . .
N3 C2 H2 122.9 . .
N1 C2 H2 122.9 . .
N4 C3 N5 109.8(4) . .
N4 C3 H3 125.1 . .
N5 C3 H3 125.1 . .
N6 C4 N4 114.6(4) . .
N6 C4 H4 122.7 . .
N4 C4 H4 122.7 . .
N7 C5 N8 111.9(6) . .
N7 C5 H5 124.0 . .
N8 C5 H5 124.0 . .
N9 C6 N7 117.3(6) . .
N9 C6 H6 121.4 . .
N7 C6 H6 121.4 . .
C12 C7 C8 120.0(4) . .
C12 C7 N2 121.3(4) . .
C8 C7 N2 118.6(4) . .
C9 C8 C7 119.6(4) . .
C9 C8 H8 120.2 . .
C7 C8 H8 120.2 . .
C8 C9 C10 120.7(4) . .
C8 C9 H9 119.7 . .
C10 C9 H9 119.7 . .
C11 C10 C9 118.9(4) . .
C11 C10 N10 122.5(4) . .
C9 C10 N10 118.6(4) . .
C12 C11 C10 120.8(4) . .
C12 C11 H11 119.6 . .
C10 C11 H11 119.6 . .
C11 C12 C7 120.0(4) . .
C11 C12 H12 120.0 . .
C7 C12 H12 120.0 . .
C18 C13 C14 120.9(4) . .
C18 C13 N5 120.1(4) . .
C14 C13 N5 118.9(4) . .
C15 C14 C13 119.1(4) . .
C15 C14 H14 120.4 . .
C13 C14 H14 120.4 . .
C14 C15 C16 120.3(4) . .
C14 C15 H15 119.8 . .
C16 C15 H15 119.8 . .
C17 C16 C15 119.6(4) . .
C17 C16 N10 120.5(4) . .
C15 C16 N10 119.8(4) . .
C18 C17 C16 120.1(4) . .
C18 C17 H17 119.9 . .
C16 C17 H17 119.9 . .
C17 C18 C13 119.8(4) . .
C17 C18 H18 120.1 . .
C13 C18 H18 120.1 . .
C24 C19 C20 120.7(5) . .
C24 C19 N8 119.3(4) . .
C20 C19 N8 120.0(5) . .
C21 C20 C19 118.9(5) . .
C21 C20 H20 120.6 . .
C19 C20 H20 120.6 . .
C20 C21 C22 121.8(4) . .
C20 C21 H21 119.1 . .
C22 C21 H21 119.1 . .
C21 C22 C23 117.8(4) . .
C21 C22 N10 121.1(4) . .
C23 C22 N10 121.1(4) . .
C24 C23 C22 120.4(4) . .
C24 C23 H23 119.8 . .
C22 C23 H23 119.8 . .
C19 C24 C23 120.2(4) . .
C19 C24 H24 119.9 . .
C23 C24 H24 119.9 . .
O2 C25 O1 126.2(4) . .
O2 C25 C27 120.4(5) . .
O1 C25 C27 113.4(4) . .
O4 C26 O3 123.9(5) . .
O4 C26 C33 120.1(5) . .
O3 C26 C33 116.1(4) . .
C32 C27 C28 119.0(5) . .
C32 C27 C25 120.3(5) . .
C28 C27 C25 120.5(4) . .
C27 C28 C29 120.7(5) . .
C27 C28 H28 119.6 . .
C29 C28 H28 119.6 . .
C30 C29 C28 120.1(5) . .
C30 C29 H29 120.0 . .
C28 C29 H29 120.0 . .
C31 C30 C29 118.8(4) . .
C31 C30 C43 120.7(4) . .
C29 C30 C43 120.6(4) . .
C30 C31 C32 120.3(5) . .
C30 C31 H31 119.8 . .
C32 C31 H31 119.9 . .
C27 C32 C31 121.1(5) . .
C27 C32 H32 119.5 . .
C31 C32 H32 119.5 . .
C38 C33 C34 118.1(5) . .
C38 C33 C26 121.5(5) . .
C34 C33 C26 120.4(4) . .
C35 C34 C33 121.2(5) . .
C35 C34 H34 119.4 . .
C33 C34 H34 119.4 . .
C34 C35 C36 121.0(5) . .
C34 C35 H35 119.5 . .
C36 C35 H35 119.5 . .
C37 C36 C35 117.5(4) . .
C37 C36 C39 121.7(4) . .
C35 C36 C39 120.8(4) . .
C38 C37 C36 121.6(5) . .
C38 C37 H37 119.2 . .
C36 C37 H37 119.2 . .
C37 C38 C33 120.5(5) . .
C37 C38 H38 119.8 . .
C33 C38 H38 119.8 . .
C44 C39 C40 117.7(4) . .
C44 C39 C36 121.6(4) . .
C40 C39 C36 120.6(4) . .
C41 C40 C39 120.8(5) . .
C41 C40 H40 119.6 . .
C39 C40 H40 119.6 . .
C42 C41 C40 120.2(5) . .
C42 C41 H41 119.9 . .
C40 C41 H41 119.9 . .
C41 C42 C43 120.3(5) . .
C41 C42 H42 119.9 . .
C43 C42 H42 119.9 . .
C42 C43 C44 119.0(5) . .
C42 C43 C30 121.2(4) . .
C44 C43 C30 119.9(4) . .
C39 C44 C43 122.1(5) . .
C39 C44 H44 119.0 . .
C43 C44 H44 119.0 . .
N11 C45 O5 122.3(10) . .
N11 C45 C46 118.9(10) . .
O5 C45 C46 118.7(8) . .
C45 C46 H46A 109.5 . .
C45 C46 H46B 109.5 . .
H46A C46 H46B 109.5 . .
C45 C46 H46C 109.5 . .
H46A C46 H46C 109.5 . .
H46B C46 H46C 109.5 . .
N11 C47 H47A 109.5 . .
N11 C47 H47B 109.5 . .
H47A C47 H47B 109.5 . .
N11 C47 H47C 109.5 . .
H47A C47 H47C 109.5 . .
H47B C47 H47C 109.5 . .
N11 C48 H48A 109.5 . .
N11 C48 H48B 109.5 . .
H48A C48 H48B 109.5 . .
N11 C48 H48C 109.5 . .
H48A C48 H48C 109.5 . .
H48B C48 H48C 109.5 . .
C1 N1 C2 104.3(4) . .
C1 N1 ZN1 126.7(3) . .
C2 N1 ZN1 128.8(3) . .
C1 N2 N3 110.4(4) . .
C1 N2 C7 129.2(4) . .
N3 N2 C7 120.2(4) . .
C2 N3 N2 102.3(4) . .
C3 N4 C4 103.3(4) . .
C3 N4 ZN1 130.5(3) . 2_564
C4 N4 ZN1 125.7(3) . 2_564
C3 N5 N6 110.4(4) . .
C3 N5 C13 129.6(4) . .
N6 N5 C13 119.6(4) . .
C4 N6 N5 101.9(4) . .
C5 N7 C6 100.7(6) . .
C5 N8 N9 109.3(5) . .
C5 N8 C19 129.1(4) . .
N9 N8 C19 121.5(4) . .
C6 N9 N8 100.7(5) . .
C22 N10 C10 121.0(4) . .
C22 N10 C16 117.5(4) . .
C10 N10 C16 117.4(4) . .
C45 N11 C47 123.1(10) . .
C45 N11 C48 119.3(9) . .
C47 N11 C48 117.5(8) . .
C25 O1 ZN1 128.3(3) . .
C26 O3 ZN1 113.0(3) . 3_845

loop_
_geom_bond_atom_site_label_1
_geom_bond_atom_site_label_2
_geom_bond_distance
_geom_bond_site_symmetry_2
ZN1 O1 1.919(3) .
ZN1 O3 1.957(3) 3_855
ZN1 N1 2.001(4) .
ZN1 N4 2.034(4) 2_565
C1 N1 1.328(6) .
C1 N2 1.330(6) .
C1 H1 0.9300 .
C2 N3 1.317(6) .
C2 N1 1.345(6) .
C2 H2 0.9300 .
C3 N4 1.322(6) .
C3 N5 1.323(6) .
C3 H3 0.9300 .
C4 N6 1.307(6) .
C4 N4 1.366(6) .
C4 H4 0.9300 .
C5 N7 1.312(7) .
C5 N8 1.345(7) .
C5 H5 0.9300 .
C6 N9 1.333(9) .
C6 N7 1.340(10) .
C6 H6 0.9300 .
C7 C12 1.384(6) .
C7 C8 1.389(6) .
C7 N2 1.425(6) .
C8 C9 1.379(7) .
C8 H8 0.9300 .
C9 C10 1.396(7) .
C9 H9 0.9300 .
C10 C11 1.383(6) .
C10 N10 1.421(6) .
C11 C12 1.377(6) .
C11 H11 0.9300 .
C12 H12 0.9300 .
C13 C18 1.377(6) .
C13 C14 1.389(6) .
C13 N5 1.437(6) .
C14 C15 1.370(6) .
C14 H14 0.9300 .
C15 C16 1.396(6) .
C15 H15 0.9300 .
C16 C17 1.386(6) .
C16 N10 1.440(6) .
C17 C18 1.370(6) .
C17 H17 0.9300 .
C18 H18 0.9300 .
C19 C24 1.372(7) .
C19 C20 1.380(7) .
C19 N8 1.420(6) .
C20 C21 1.379(7) .
C20 H20 0.9300 .
C21 C22 1.392(6) .
C21 H21 0.9300 .
C22 C23 1.398(7) .
C22 N10 1.405(6) .
C23 C24 1.381(7) .
C23 H23 0.9300 .
C24 H24 0.9300 .
C25 O2 1.214(6) .
C25 O1 1.279(6) .
C25 C27 1.522(7) .
C26 O4 1.240(6) .
C26 O3 1.281(6) .
C26 C33 1.503(7) .
C27 C32 1.370(7) .
C27 C28 1.383(7) .
C28 C29 1.398(7) .
C28 H28 0.9300 .
C29 C30 1.393(7) .
C29 H29 0.9300 .
C30 C31 1.387(7) .
C30 C43 1.499(7) .
C31 C32 1.396(7) .
C31 H31 0.9300 .
C32 H32 0.9300 .
C33 C38 1.391(7) .
C33 C34 1.394(7) .
C34 C35 1.380(7) .
C34 H34 0.9300 .
C35 C36 1.399(7) .
C35 H35 0.9300 .
C36 C37 1.391(7) .
C36 C39 1.491(6) .
C37 C38 1.387(7) .
C37 H37 0.9300 .
C38 H38 0.9300 .
C39 C44 1.390(7) .
C39 C40 1.395(7) .
C40 C41 1.389(7) .
C40 H40 0.9300 .
C41 C42 1.381(8) .
C41 H41 0.9300 .
C42 C43 1.382(7) .
C42 H42 0.9300 .
C43 C44 1.390(7) .
C44 H44 0.9300 .
C45 N11 1.248(10) .
C45 O5 1.310(12) .
C45 C46 1.546(12) .
C46 H46A 0.9600 .
C46 H46B 0.9600 .
C46 H46C 0.9600 .
C47 N11 1.446(9) .
C47 H47A 0.9600 .
C47 H47B 0.9600 .
C47 H47C 0.9600 .
C48 N11 1.460(10) .
C48 H48A 0.9600 .
C48 H48B 0.9600 .
C48 H48C 0.9600 .
N2 N3 1.366(5) .
N4 ZN1 2.034(4) 2_564
N5 N6 1.376(5) .
N8 N9 1.350(6) .
O3 ZN1 1.957(3) 3_845

loop_
_geom_torsion_atom_site_label_1
_geom_torsion_atom_site_label_2
_geom_torsion_atom_site_label_3
_geom_torsion_atom_site_label_4
_geom_torsion
_geom_torsion_site_symmetry_4
C12 C7 C8 C9 -1.0(7) .
N2 C7 C8 C9 178.4(4) .
C7 C8 C9 C10 -0.8(7) .
C8 C9 C10 C11 2.2(7) .
C8 C9 C10 N10 -175.3(4) .
C9 C10 C11 C12 -1.8(7) .
N10 C10 C11 C12 175.6(4) .
C10 C11 C12 C7 0.0(7) .
C8 C7 C12 C11 1.4(7) .
N2 C7 C12 C11 -178.0(4) .
C18 C13 C14 C15 -3.2(7) .
N5 C13 C14 C15 174.6(4) .
C13 C14 C15 C16 2.5(7) .
C14 C15 C16 C17 0.4(7) .
C14 C15 C16 N10 -176.1(4) .
C15 C16 C17 C18 -2.6(7) .
N10 C16 C17 C18 173.9(4) .
C16 C17 C18 C13 1.9(7) .
C14 C13 C18 C17 1.1(7) .
N5 C13 C18 C17 -176.7(4) .
C24 C19 C20 C21 -1.0(7) .
N8 C19 C20 C21 178.9(4) .
C19 C20 C21 C22 -2.9(7) .
C20 C21 C22 C23 4.6(7) .
C20 C21 C22 N10 -176.0(4) .
C21 C22 C23 C24 -2.5(6) .
N10 C22 C23 C24 178.1(4) .
C20 C19 C24 C23 3.0(7) .
N8 C19 C24 C23 -176.9(4) .
C22 C23 C24 C19 -1.2(7) .
O2 C25 C27 C32 -20.3(7) .
O1 C25 C27 C32 161.8(5) .
O2 C25 C27 C28 155.6(5) .
O1 C25 C27 C28 -22.4(6) .
C32 C27 C28 C29 -2.8(7) .
C25 C27 C28 C29 -178.7(4) .
C27 C28 C29 C30 0.8(7) .
C28 C29 C30 C31 1.7(7) .
C28 C29 C30 C43 -178.8(4) .
C29 C30 C31 C32 -2.2(8) .
C43 C30 C31 C32 178.3(5) .
C28 C27 C32 C31 2.2(8) .
C25 C27 C32 C31 178.2(5) .
C30 C31 C32 C27 0.3(8) .
O4 C26 C33 C38 176.1(5) .
O3 C26 C33 C38 -2.9(7) .
O4 C26 C33 C34 -4.6(7) .
O3 C26 C33 C34 176.3(4) .
C38 C33 C34 C35 -2.2(7) .
C26 C33 C34 C35 178.5(4) .
C33 C34 C35 C36 -0.9(8) .
C34 C35 C36 C37 2.6(7) .
C34 C35 C36 C39 -175.0(4) .
C35 C36 C37 C38 -1.2(7) .
C39 C36 C37 C38 176.3(4) .
C36 C37 C38 C33 -1.9(8) .
C34 C33 C38 C37 3.5(7) .
C26 C33 C38 C37 -177.1(4) .
C37 C36 C39 C44 24.0(7) .
C35 C36 C39 C44 -158.6(5) .
C37 C36 C39 C40 -152.0(5) .
C35 C36 C39 C40 25.5(7) .
C44 C39 C40 C41 -1.4(7) .
C36 C39 C40 C41 174.7(5) .
C39 C40 C41 C42 1.2(8) .
C40 C41 C42 C43 -0.9(8) .
C41 C42 C43 C44 1.0(7) .
C41 C42 C43 C30 -178.9(5) .
C31 C30 C43 C42 41.7(7) .
C29 C30 C43 C42 -137.8(5) .
C31 C30 C43 C44 -138.2(5) .
C29 C30 C43 C44 42.3(7) .
C40 C39 C44 C43 1.5(7) .
C36 C39 C44 C43 -174.6(4) .
C42 C43 C44 C39 -1.3(7) .
C30 C43 C44 C39 178.6(4) .
N2 C1 N1 C2 -0.4(5) .
N2 C1 N1 ZN1 174.3(3) .
N3 C2 N1 C1 0.7(5) .
N3 C2 N1 ZN1 -173.8(3) .
N1 C1 N2 N3 0.0(5) .
N1 C1 N2 C7 -174.8(4) .
C12 C7 N2 C1 -29.2(7) .
C8 C7 N2 C1 151.4(5) .
C12 C7 N2 N3 156.4(4) .
C8 C7 N2 N3 -22.9(6) .
N1 C2 N3 N2 -0.7(5) .
C1 N2 N3 C2 0.4(5) .
C7 N2 N3 C2 175.7(4) .
N5 C3 N4 C4 -0.3(5) .
N5 C3 N4 ZN1 -171.9(3) 2_564
N6 C4 N4 C3 -0.4(6) .
N6 C4 N4 ZN1 171.8(3) 2_564
N4 C3 N5 N6 0.8(5) .
N4 C3 N5 C13 173.5(4) .
C18 C13 N5 C3 -15.3(7) .
C14 C13 N5 C3 166.8(5) .
C18 C13 N5 N6 156.7(4) .
C14 C13 N5 N6 -21.1(6) .
N4 C4 N6 N5 0.9(5) .
C3 N5 N6 C4 -1.0(5) .
C13 N5 N6 C4 -174.5(4) .
N8 C5 N7 C6 0.3(7) .
N9 C6 N7 C5 -0.8(8) .
N7 C5 N8 N9 0.2(7) .
N7 C5 N8 C19 177.5(5) .
C24 C19 N8 C5 37.7(7) .
C20 C19 N8 C5 -142.2(5) .
C24 C19 N8 N9 -145.3(5) .
C20 C19 N8 N9 34.8(7) .
N7 C6 N9 N8 0.9(8) .
C5 N8 N9 C6 -0.6(6) .
C19 N8 N9 C6 -178.1(5) .
C21 C22 N10 C10 47.7(6) .
C23 C22 N10 C10 -132.9(4) .
C21 C22 N10 C16 -155.4(4) .
C23 C22 N10 C16 24.0(6) .
C11 C10 N10 C22 22.2(6) .
C9 C10 N10 C22 -160.4(4) .
C11 C10 N10 C16 -134.7(5) .
C9 C10 N10 C16 42.7(6) .
C17 C16 N10 C22 -114.9(5) .
C15 C16 N10 C22 61.5(6) .
C17 C16 N10 C10 42.8(6) .
C15 C16 N10 C10 -140.7(4) .
O5 C45 N11 C47 -179.7(8) .
C46 C45 N11 C47 0.8(12) .
O5 C45 N11 C48 -2.2(12) .
C46 C45 N11 C48 178.3(7) .
O2 C25 O1 ZN1 -3.9(8) .
C27 C25 O1 ZN1 174.0(3) .
O4 C26 O3 ZN1 -8.7(6) 3_845
C33 C26 O3 ZN1 170.3(3) 3_845
